data_2209487
loop_
_publ_author_name
'Hu, Sheng-li'
'Guo, Hui-Zhen'
'She, Neng-Fang'

_publ_section_title
;(13b<i>R</i>,13c<i>S</i>)-<i>rel</i>-11b,11c-Diphenyl-6,11-dihydro-1<i>H</i>,3<i>H</i>,4<i>H</i>,13<i>H</i>-2-oxa-3a,4a,5a,11a,12a,13a-hexaazabenz[<i>f</i>]indeno[2,1,8-<i>ija</i>]naphth[2,3-<i>f</i>]azulene-4,6,11,13-tetrone
 chloroform solvate
;
_journal_coeditor_code ER2010
_journal_issue 7
_journal_name_full 'Acta Crystallographica Section E'
_journal_page_first o2945
_journal_page_last o2946
_journal_paper_doi 10.1107/S1600536806022732
_journal_volume 62
_journal_year 2006
_chemical_formula_iupac 'C29 H23 Cl3 N6 O5'
_chemical_formula_moiety 'C29 H23 Cl3 N6 O5'
_chemical_formula_sum 'C29 H23 Cl3 N6 O5'
_chemical_formula_weight 641.88
_chemical_name_systematic
;
(13bR,13cS)-rel-11b,11c-Diphenyl-6,11-dihydro-
1H,3H,4H,13H-2-oxa-3a,4a,5a,11a,12a,13a-hexaazabenz[f]indeno[2,1,8-
ija]naphth[2,3-f]azulene-4,6,11,13-tetrone chloroform solvate
;
_space_group_IT_number 2
_symmetry_cell_setting triclinic
_symmetry_space_group_name_Hall '-P 1'
_symmetry_space_group_name_H-M 'P -1'
_atom_sites_solution_hydrogens geom
_atom_sites_solution_primary direct
_atom_sites_solution_secondary difmap
_audit_creation_method SHELXL-97
_cell_angle_alpha 69.674(3)
_cell_angle_beta 83.711(3)
_cell_angle_gamma 81.077(4)
_cell_formula_units_Z 2
_cell_length_a 8.2200(14)
_cell_length_b 13.441(2)
_cell_length_c 13.883(2)
_cell_measurement_reflns_used 517
_cell_measurement_temperature 292(2)
_cell_measurement_theta_max 15.67
_cell_measurement_theta_min 2.51
_cell_volume 1418.4(4)
_computing_cell_refinement SMART
_computing_data_collection 'SMART (Bruker, 2001)'
_computing_data_reduction 'SAINT (Bruker, 2001)'
_computing_molecular_graphics 'SHELXTL (Sheldrick, 2000)'
_computing_publication_material SHELXTL
_computing_structure_refinement 'SHELXL97 (Sheldrick, 1997)'
_computing_structure_solution 'SHELXS97 (Sheldrick, 1997)'
_diffrn_ambient_temperature 292(2)
_diffrn_detector_area_resol_mean 10
_diffrn_measured_fraction_theta_full 0.986
_diffrn_measured_fraction_theta_max 0.986
_diffrn_measurement_device_type 'Bruker SMART CCD area-detector'
_diffrn_measurement_method '\f and \w'
_diffrn_radiation_monochromator graphite
_diffrn_radiation_source 'fine-focus sealed tube'
_diffrn_radiation_type MoK\a
_diffrn_radiation_wavelength 0.71073
_diffrn_reflns_av_R_equivalents 0.1059
_diffrn_reflns_av_sigmaI/netI 0.2676
_diffrn_reflns_limit_h_max 9
_diffrn_reflns_limit_h_min -9
_diffrn_reflns_limit_k_max 15
_diffrn_reflns_limit_k_min -15
_diffrn_reflns_limit_l_max 14
_diffrn_reflns_limit_l_min -16
_diffrn_reflns_number 7437
_diffrn_reflns_theta_full 25.00
_diffrn_reflns_theta_max 25.00
_diffrn_reflns_theta_min 1.57
_diffrn_standards_number 0
_exptl_absorpt_coefficient_mu 0.375
_exptl_absorpt_correction_type none
_exptl_crystal_colour colorless
_exptl_crystal_density_diffrn 1.503
_exptl_crystal_density_method 'not measured'
_exptl_crystal_description block
_exptl_crystal_F_000 660
_exptl_crystal_size_max 0.20
_exptl_crystal_size_mid 0.10
_exptl_crystal_size_min 0.06
_refine_diff_density_max 0.314
_refine_diff_density_min -0.370
_refine_ls_extinction_method none
_refine_ls_goodness_of_fit_ref 0.799
_refine_ls_hydrogen_treatment constr
_refine_ls_matrix_type full
_refine_ls_number_parameters 388
_refine_ls_number_reflns 4921
_refine_ls_number_restraints 12
_refine_ls_restrained_S_all 0.799
_refine_ls_R_factor_all 0.2107
_refine_ls_R_factor_gt 0.0714
_refine_ls_shift/su_max 0.000
_refine_ls_shift/su_mean 0.000
_refine_ls_structure_factor_coef Fsqd
_refine_ls_weighting_details 'calc w=1/[\s^2^(Fo^2^)+(0.0619P)^2^] where P=(Fo^2^+2Fc^2^)/3'
_refine_ls_weighting_scheme calc
_refine_ls_wR_factor_gt 0.1497
_refine_ls_wR_factor_ref 0.2027
_reflns_number_gt 1549
_reflns_number_total 4921
_reflns_threshold_expression I>2\s(I)
_cod_data_source_file er2010.cif
_cod_data_source_block I
_cod_depositor_comments
;
The following automatic conversions were performed:
'_symmetry_cell_setting' value 'Triclinic' changed to 'triclinic'
according to '/home/saulius/struct/CIF-dictionaries/cif_core.dic'
dictionary named 'cif_core.dic' version 2.4.1 from 2010-06-29.

Automatic conversion script
Id: cif_fix_enum 1527 2010-12-29 10:47:43Z saulius 

The following automatic conversions were performed:

'_symmetry_cell_setting' value 'Triclinic' changed to 'triclinic'
according to /home/saulius/struct/CIF-dictionaries/cif_core.dic
dictionary named 'cif_core.dic' version 2.4.1 from 2010-06-29.

Automatic conversion script
Id: cif_fix_values 1715 2011-07-08 13:25:40Z adriana 
;
_cod_original_sg_symbol_Hall '-P 1 '
_cod_database_code 2209487
_cod_database_fobs_code 2209487

loop_
_symmetry_equiv_pos_as_xyz
'x, y, z'
'-x, -y, -z'

loop_
_atom_site_type_symbol
_atom_site_label
_atom_site_fract_x
_atom_site_fract_y
_atom_site_fract_z
_atom_site_U_iso_or_equiv
_atom_site_adp_type
_atom_site_calc_flag
_atom_site_refinement_flags
_atom_site_occupancy
C C1 0.1203(10) 0.1733(7) 1.3298(6) 0.050(2) Uani d . 1
C C2 0.0910(12) 0.1923(10) 1.4246(7) 0.097(4) Uani d . 1
H H2 0.0313 0.2552 1.4295 0.117 Uiso calc R 1
C C3 0.1568(14) 0.1113(9) 1.5106(7) 0.091(3) Uani d . 1
H H3 0.1303 0.1168 1.5755 0.109 Uiso calc R 1
C C4 0.2570(13) 0.0259(9) 1.5015(7) 0.094(4) Uani d . 1
H H4 0.3032 -0.0243 1.5599 0.113 Uiso calc R 1
C C5 0.2934(12) 0.0104(7) 1.4081(7) 0.083(3) Uani d . 1
H H5 0.3600 -0.0503 1.4029 0.100 Uiso calc R 1
C C6 0.2263(10) 0.0897(7) 1.3213(6) 0.056(2) Uani d . 1
C C7 0.2549(10) 0.0712(7) 1.2206(7) 0.054(2) Uani d . 1
C C8 0.0596(9) 0.2654(8) 1.2384(6) 0.054(2) Uani d . 1
C C9 0.1780(9) 0.1224(6) 1.0444(5) 0.046(2) Uani d . 1
H H9A 0.2731 0.1467 0.9992 0.055 Uiso calc R 1
H H9B 0.1885 0.0452 1.0630 0.055 Uiso calc R 1
C C10 0.1029(8) 0.3437(5) 1.0506(5) 0.0353(18) Uani d . 1
H H10A 0.0811 0.4062 1.0720 0.042 Uiso calc R 1
H H10B 0.2138 0.3419 1.0187 0.042 Uiso calc R 1
C C11 -0.1065(9) 0.1196(5) 1.0115(5) 0.0293(17) Uani d U 1
C C12 -0.1780(9) 0.3912(6) 0.9896(5) 0.0346(18) Uani d . 1
C C13 0.0112(8) 0.2774(5) 0.9193(5) 0.0263(16) Uani d U 1
C C14 0.1482(8) 0.2997(5) 0.8353(5) 0.0281(17) Uani d . 1
C C15 0.2211(9) 0.2235(7) 0.7947(6) 0.054(2) Uani d . 1
H H15 0.1929 0.1543 0.8215 0.064 Uiso calc R 1
C C16 0.3363(11) 0.2504(9) 0.7140(7) 0.066(3) Uani d . 1
H H16 0.3873 0.1965 0.6894 0.080 Uiso calc R 1
C C17 0.3798(10) 0.3450(10) 0.6694(6) 0.075(3) Uani d . 1
H H17 0.4551 0.3589 0.6127 0.089 Uiso calc R 1
C C18 0.3103(10) 0.4258(7) 0.7090(6) 0.052(2) Uani d . 1
H H18 0.3419 0.4940 0.6798 0.062 Uiso calc R 1
C C19 0.1939(9) 0.4042(5) 0.7918(5) 0.0379(19) Uani d . 1
H H19 0.1469 0.4575 0.8183 0.045 Uiso calc R 1
C C20 -0.1656(8) 0.2881(5) 0.8804(5) 0.0296(17) Uani d . 1
C C21 -0.1769(8) 0.3198(6) 0.7649(5) 0.0349(18) Uani d . 1
C C22 -0.1783(9) 0.2365(6) 0.7221(6) 0.048(2) Uani d . 1
H H22 -0.1778 0.1654 0.7638 0.058 Uiso calc R 1
C C23 -0.1805(10) 0.2678(8) 0.6136(7) 0.064(3) Uani d . 1
H H23 -0.1803 0.2171 0.5819 0.077 Uiso calc R 1
C C24 -0.1828(10) 0.3781(9) 0.5540(6) 0.066(3) Uani d . 1
H H24 -0.1870 0.3999 0.4829 0.079 Uiso calc R 1
C C25 -0.1792(10) 0.4488(8) 0.5981(6) 0.070(3) Uani d . 1
H H25 -0.1769 0.5200 0.5573 0.084 Uiso calc R 1
C C26 -0.1788(9) 0.4211(7) 0.7030(6) 0.050(2) Uani d . 1
H H26 -0.1799 0.4744 0.7316 0.060 Uiso calc R 1
C C27 -0.3927(8) 0.1778(5) 0.9562(6) 0.043(2) Uani d . 1
H H27A -0.4402 0.1894 0.8916 0.052 Uiso calc R 1
H H27B -0.4148 0.1079 1.0030 0.052 Uiso calc R 1
C C28 -0.4356(9) 0.3586(6) 0.9338(6) 0.043(2) Uani d . 1
H H28A -0.4889 0.4121 0.9631 0.052 Uiso calc R 1
H H28B -0.4799 0.3744 0.8674 0.052 Uiso calc R 1
C C29 0.6063(10) 0.2933(7) 0.2599(5) 0.060(2) Uani d . 1
H H29 0.6911 0.3412 0.2308 0.072 Uiso calc R 1
Cl Cl1 0.6720(3) 0.17845(19) 0.23152(17) 0.0796(8) Uani d . 1
Cl Cl2 0.4222(3) 0.3602(2) 0.20310(18) 0.0805(8) Uani d . 1
Cl Cl3 0.5871(4) 0.2696(2) 0.39197(18) 0.1064(11) Uani d . 1
N N1 0.1815(7) 0.1495(5) 1.1406(4) 0.0407(16) Uani d . 1
N N2 0.0926(7) 0.2439(5) 1.1446(4) 0.0383(15) Uani d . 1
N N3 0.0344(7) 0.1672(5) 0.9897(4) 0.0345(15) Uani d . 1
N N4 -0.0133(7) 0.3533(4) 0.9755(4) 0.0321(14) Uani d . 1
N N5 -0.2159(7) 0.1790(4) 0.9383(4) 0.0332(14) Uani d . 1
N N6 -0.2618(7) 0.3646(5) 0.9198(4) 0.0364(15) Uani d . 1
O O1 0.3390(8) -0.0083(5) 1.2076(5) 0.079(2) Uani d . 1
O O2 -0.0160(7) 0.3466(4) 1.2409(4) 0.0608(17) Uani d . 1
O O3 -0.1275(6) 0.0363(4) 1.0792(4) 0.0435(13) Uani d . 1
O O4 -0.2351(6) 0.4392(4) 1.0453(4) 0.0413(13) Uani d . 1
O O5 -0.4710(6) 0.2576(5) 0.9984(4) 0.0547(15) Uani d . 1

loop_
_atom_site_aniso_label
_atom_site_aniso_U_11
_atom_site_aniso_U_22
_atom_site_aniso_U_33
_atom_site_aniso_U_12
_atom_site_aniso_U_13
_atom_site_aniso_U_23
C1 0.045(5) 0.048(6) 0.046(5) -0.001(4) -0.005(4) -0.005(5)
C2 0.078(7) 0.162(12) 0.044(6) 0.002(7) -0.010(6) -0.030(7)
C3 0.134(10) 0.084(9) 0.045(6) 0.003(8) -0.015(7) -0.015(7)
C4 0.128(10) 0.086(9) 0.048(7) 0.011(7) -0.032(7) 0.003(6)
C5 0.128(9) 0.052(7) 0.060(6) 0.004(6) -0.039(7) -0.005(6)
C6 0.051(6) 0.061(7) 0.050(6) -0.006(5) -0.015(5) -0.006(5)
C7 0.056(6) 0.046(6) 0.060(6) -0.001(5) -0.021(5) -0.015(5)
C8 0.031(5) 0.084(8) 0.044(5) 0.004(5) -0.005(4) -0.019(6)
C9 0.042(5) 0.046(5) 0.049(5) -0.003(4) 0.000(4) -0.018(4)
C10 0.039(5) 0.026(5) 0.042(4) -0.010(4) -0.001(4) -0.012(4)
C11 0.046(4) 0.010(4) 0.035(4) -0.007(3) 0.001(4) -0.010(3)
C12 0.042(5) 0.024(5) 0.035(4) -0.008(4) -0.009(4) -0.003(4)
C13 0.034(4) 0.008(3) 0.039(4) -0.005(3) -0.004(3) -0.010(3)
C14 0.036(4) 0.017(4) 0.033(4) -0.006(3) -0.002(4) -0.010(4)
C15 0.035(5) 0.083(7) 0.043(5) 0.005(5) -0.009(4) -0.024(5)
C16 0.059(7) 0.095(9) 0.047(6) 0.004(6) 0.011(5) -0.035(6)
C17 0.042(6) 0.128(11) 0.037(5) -0.023(7) 0.007(5) -0.004(7)
C18 0.053(6) 0.043(6) 0.053(6) -0.023(5) -0.004(5) -0.002(5)
C19 0.052(5) 0.023(5) 0.036(4) -0.014(4) -0.004(4) -0.001(4)
C20 0.038(4) 0.021(4) 0.033(4) -0.004(3) -0.003(4) -0.014(4)
C21 0.041(5) 0.028(5) 0.035(4) -0.014(4) -0.005(4) -0.004(4)
C22 0.063(6) 0.045(5) 0.043(5) -0.013(4) -0.004(4) -0.020(4)
C23 0.075(7) 0.068(7) 0.065(6) -0.019(6) -0.007(5) -0.037(6)
C24 0.067(6) 0.098(9) 0.036(5) -0.007(6) -0.011(5) -0.026(6)
C25 0.072(7) 0.095(8) 0.035(5) -0.021(6) -0.001(5) -0.009(5)
C26 0.044(5) 0.053(6) 0.049(5) -0.001(4) -0.006(4) -0.015(5)
C27 0.039(5) 0.022(5) 0.073(6) -0.014(4) 0.000(4) -0.018(4)
C28 0.045(5) 0.036(5) 0.046(5) -0.001(4) -0.006(4) -0.012(4)
C29 0.062(6) 0.073(7) 0.038(5) 0.006(5) -0.008(4) -0.016(5)
Cl1 0.106(2) 0.0696(18) 0.0605(15) 0.0101(15) -0.0150(14) -0.0239(14)
Cl2 0.0567(15) 0.091(2) 0.0841(18) 0.0032(14) -0.0108(14) -0.0207(16)
Cl3 0.155(3) 0.115(2) 0.0539(15) -0.015(2) -0.0148(17) -0.0322(16)
N1 0.052(4) 0.028(4) 0.043(4) 0.009(3) -0.019(3) -0.013(3)
N2 0.031(4) 0.042(4) 0.034(4) 0.007(3) -0.007(3) -0.008(3)
N3 0.025(3) 0.041(4) 0.035(3) -0.003(3) -0.007(3) -0.008(3)
N4 0.023(3) 0.042(4) 0.031(3) -0.004(3) -0.002(3) -0.012(3)
N5 0.032(4) 0.023(4) 0.047(4) -0.008(3) -0.003(3) -0.013(3)
N6 0.027(4) 0.046(4) 0.039(4) 0.001(3) -0.003(3) -0.019(3)
O1 0.103(5) 0.047(4) 0.088(5) 0.030(4) -0.048(4) -0.028(4)
O2 0.077(4) 0.042(4) 0.063(4) 0.020(3) -0.015(3) -0.027(3)
O3 0.052(3) 0.029(3) 0.046(3) -0.007(3) -0.001(3) -0.008(3)
O4 0.056(3) 0.029(3) 0.044(3) -0.001(3) -0.006(3) -0.020(3)
O5 0.032(3) 0.079(5) 0.052(3) -0.009(3) 0.000(3) -0.020(3)

loop_
_atom_type_symbol
_atom_type_description
_atom_type_scat_dispersion_real
_atom_type_scat_dispersion_imag
_atom_type_scat_source
C C 0.0033 0.0016 'International Tables Vol C Tables 4.2.6.8 and 6.1.1.4'
H H 0.0000 0.0000 'International Tables Vol C Tables 4.2.6.8 and 6.1.1.4'
N N 0.0061 0.0033 'International Tables Vol C Tables 4.2.6.8 and 6.1.1.4'
O O 0.0106 0.0060 'International Tables Vol C Tables 4.2.6.8 and 6.1.1.4'
Cl Cl 0.1484 0.1585 'International Tables Vol C Tables 4.2.6.8 and 6.1.1.4'

loop_
_geom_angle_atom_site_label_1
_geom_angle_atom_site_label_2
_geom_angle_atom_site_label_3
_geom_angle
_geom_angle_publ_flag
C6 C1 C2 120.7(9) ?
C6 C1 C8 122.9(8) ?
C2 C1 C8 114.7(8) ?
C3 C2 C1 116.4(10) ?
C3 C2 H2 121.8 ?
C1 C2 H2 121.8 ?
C4 C3 C2 121.6(10) ?
C4 C3 H3 119.2 ?
C2 C3 H3 119.2 ?
C3 C4 C5 121.8(10) ?
C3 C4 H4 119.1 ?
C5 C4 H4 119.1 ?
C4 C5 C6 117.4(9) ?
C4 C5 H5 121.3 ?
C6 C5 H5 121.3 ?
C1 C6 C5 121.3(9) ?
C1 C6 C7 119.7(8) ?
C5 C6 C7 118.3(9) ?
O1 C7 N1 120.6(8) ?
O1 C7 C6 124.3(8) ?
N1 C7 C6 115.2(8) ?
O2 C8 N2 121.1(8) yes
O2 C8 C1 125.7(8) ?
N2 C8 C1 113.1(8) yes
N3 C9 N1 114.7(6) yes
N3 C9 H9A 108.6 ?
N1 C9 H9A 108.6 ?
N3 C9 H9B 108.6 ?
N1 C9 H9B 108.6 ?
H9A C9 H9B 107.6 ?
N4 C10 N2 112.4(5) yes
N4 C10 H10A 109.1 ?
N2 C10 H10A 109.1 ?
N4 C10 H10B 109.1 ?
N2 C10 H10B 109.1 ?
H10A C10 H10B 107.9 ?
O3 C11 N3 125.9(7) ?
O3 C11 N5 126.0(7) ?
N3 C11 N5 107.9(6) yes
O4 C12 N4 127.3(6) ?
O4 C12 N6 127.5(7) ?
N4 C12 N6 105.2(6) yes
N3 C13 N4 111.1(5) ?
N3 C13 C14 111.8(5) ?
N4 C13 C14 113.2(5) ?
N3 C13 C20 103.1(5) ?
N4 C13 C20 102.0(5) ?
C14 C13 C20 114.8(5) yes
C15 C14 C19 118.6(7) ?
C15 C14 C13 121.7(6) ?
C19 C14 C13 119.5(6) ?
C14 C15 C16 119.0(9) ?
C14 C15 H15 120.5 ?
C16 C15 H15 120.5 ?
C17 C16 C15 125.1(10) ?
C17 C16 H16 117.4 ?
C15 C16 H16 117.4 ?
C16 C17 C18 118.1(9) ?
C16 C17 H17 120.9 ?
C18 C17 H17 120.9 ?
C19 C18 C17 120.1(8) ?
C19 C18 H18 120.0 ?
C17 C18 H18 120.0 ?
C18 C19 C14 119.0(7) ?
C18 C19 H19 120.5 ?
C14 C19 H19 120.5 ?
N6 C20 N5 109.4(5) ?
N6 C20 C21 111.5(6) ?
N5 C20 C21 112.7(5) ?
N6 C20 C13 104.2(5) ?
N5 C20 C13 101.9(5) ?
C21 C20 C13 116.5(6) ?
C26 C21 C22 119.9(7) ?
C26 C21 C20 121.7(6) ?
C22 C21 C20 118.3(6) ?
C23 C22 C21 117.1(7) ?
C23 C22 H22 121.4 ?
C21 C22 H22 121.4 ?
C22 C23 C24 118.8(7) ?
C22 C23 H23 120.6 ?
C24 C23 H23 120.6 ?
C25 C24 C23 120.6(8) ?
C25 C24 H24 119.7 ?
C23 C24 H24 119.7 ?
C24 C25 C26 121.9(9) ?
C24 C25 H25 119.1 ?
C26 C25 H25 119.1 ?
C21 C26 C25 121.6(8) ?
C21 C26 H26 119.2 ?
C25 C26 H26 119.2 ?
O5 C27 N5 112.8(5) ?
O5 C27 H27A 109.0 ?
N5 C27 H27A 109.0 ?
O5 C27 H27B 109.0 ?
N5 C27 H27B 109.0 ?
H27A C27 H27B 107.8 ?
O5 C28 N6 111.7(6) ?
O5 C28 H28A 109.3 ?
N6 C28 H28A 109.3 ?
O5 C28 H28B 109.3 ?
N6 C28 H28B 109.3 ?
H28A C28 H28B 107.9 ?
Cl1 C29 Cl3 112.2(5) ?
Cl1 C29 Cl2 112.2(4) ?
Cl3 C29 Cl2 110.5(4) ?
Cl1 C29 H29 107.2 ?
Cl3 C29 H29 107.2 ?
Cl2 C29 H29 107.2 ?
C7 N1 N2 125.7(6) yes
C7 N1 C9 115.9(6) ?
N2 N1 C9 117.8(6) ?
N1 N2 C8 121.6(6) ?
N1 N2 C10 118.1(5) yes
C8 N2 C10 113.6(6) yes
C11 N3 C9 123.1(6) yes
C11 N3 C13 113.0(5) yes
C9 N3 C13 122.8(6) ?
C12 N4 C10 120.2(6) ?
C12 N4 C13 113.2(5) ?
C10 N4 C13 119.3(5) ?
C11 N5 C27 122.7(6) ?
C11 N5 C20 111.4(5) ?
C27 N5 C20 113.9(5) ?
C12 N6 C20 113.1(6) ?
C12 N6 C28 121.3(6) ?
C20 N6 C28 115.9(5) ?
C28 O5 C27 109.8(5) ?

loop_
_geom_bond_atom_site_label_1
_geom_bond_atom_site_label_2
_geom_bond_distance
_geom_bond_publ_flag
C1 C6 1.343(10) ?
C1 C2 1.414(10) ?
C1 C8 1.498(11) ?
C2 C3 1.400(12) ?
C2 H2 0.9300 ?
C3 C4 1.340(12) ?
C3 H3 0.9300 ?
C4 C5 1.377(11) ?
C4 H4 0.9300 ?
C5 C6 1.401(10) ?
C5 H5 0.9300 ?
C6 C7 1.491(10) ?
C7 O1 1.237(9) ?
C7 N1 1.357(9) ?
C8 O2 1.179(9) yes
C8 N2 1.419(9) yes
C9 N3 1.411(8) ?
C9 N1 1.506(8) ?
C9 H9A 0.9700 ?
C9 H9B 0.9700 ?
C10 N4 1.449(7) yes
C10 N2 1.519(8) yes
C10 H10A 0.9700 ?
C10 H10B 0.9700 ?
C11 O3 1.208(7) ?
C11 N3 1.364(8) ?
C11 N5 1.376(8) ?
C12 O4 1.186(7) yes
C12 N4 1.389(8) yes
C12 N6 1.416(8) yes
C13 N3 1.461(8) yes
C13 N4 1.465(7) yes
C13 C14 1.514(8) yes
C13 C20 1.574(8) ?
C14 C15 1.364(9) ?
C14 C19 1.415(8) ?
C15 C16 1.370(10) ?
C15 H15 0.9300 ?
C16 C17 1.293(11) ?
C16 H16 0.9300 ?
C17 C18 1.400(11) ?
C17 H17 0.9300 ?
C18 C19 1.391(9) ?
C18 H18 0.9300 ?
C19 H19 0.9300 ?
C20 N6 1.423(7) yes
C20 N5 1.505(8) yes
C20 C21 1.519(9) yes
C21 C26 1.333(9) ?
C21 C22 1.440(9) ?
C22 C23 1.418(10) ?
C22 H22 0.9300 ?
C23 C24 1.423(11) ?
C23 H23 0.9300 ?
C24 C25 1.302(11) ?
C24 H24 0.9300 ?
C25 C26 1.372(10) ?
C25 H25 0.9300 ?
C26 H26 0.9300 ?
C27 O5 1.431(8) ?
C27 N5 1.449(8) ?
C27 H27A 0.9700 ?
C27 H27B 0.9700 ?
C28 O5 1.397(8) yes
C28 N6 1.431(8) yes
C28 H28A 0.9700 ?
C28 H28B 0.9700 ?
C29 Cl1 1.717(8) ?
C29 Cl3 1.743(7) ?
C29 Cl2 1.751(8) ?
C29 H29 0.9800 ?
N1 N2 1.379(7) yes

loop_
_geom_hbond_atom_site_label_D
_geom_hbond_atom_site_label_H
_geom_hbond_atom_site_label_A
_geom_hbond_site_symmetry_A
_geom_hbond_distance_DH
_geom_hbond_distance_HA
_geom_hbond_distance_DA
_geom_hbond_angle_DHA
C29 H29 O4 1_654 0.98 2.51 3.209(9) 129
C29 H29 O2 1_654 0.98 2.44 3.256(10) 140
C19 H19 O2 2_567 0.93 2.56 3.337(9) 141
C10 H10A O4 2_567 0.97 2.57 3.072(8) 113
C22 H22 O1 2_557 0.93 2.56 3.317(9) 139
C15 H15 O3 2_557 0.93 2.56 3.484(10) 172

loop_
_geom_torsion_atom_site_label_1
_geom_torsion_atom_site_label_2
_geom_torsion_atom_site_label_3
_geom_torsion_atom_site_label_4
_geom_torsion
C6 C1 C2 C3 -9.8(13)
C8 C1 C2 C3 -175.4(8)
C1 C2 C3 C4 7.1(16)
C2 C3 C4 C5 -3.6(18)
C3 C4 C5 C6 2.3(16)
C2 C1 C6 C5 9.1(13)
C8 C1 C6 C5 173.4(8)
C2 C1 C6 C7 179.9(8)
C8 C1 C6 C7 -15.7(12)
C4 C5 C6 C1 -5.1(14)
C4 C5 C6 C7 -176.0(8)
C1 C6 C7 O1 -173.6(8)
C5 C6 C7 O1 -2.5(13)
C1 C6 C7 N1 6.7(11)
C5 C6 C7 N1 177.8(7)
C6 C1 C8 O2 -169.7(8)
C2 C1 C8 O2 -4.5(12)
C6 C1 C8 N2 14.1(11)
C2 C1 C8 N2 179.4(7)
N3 C13 C14 C15 34.6(8)
N4 C13 C14 C15 161.0(6)
C20 C13 C14 C15 -82.3(8)
N3 C13 C14 C19 -150.3(6)
N4 C13 C14 C19 -23.9(8)
C20 C13 C14 C19 92.8(7)
C19 C14 C15 C16 0.4(10)
C13 C14 C15 C16 175.5(6)
C14 C15 C16 C17 -2.4(13)
C15 C16 C17 C18 3.2(14)
C16 C17 C18 C19 -2.1(12)
C17 C18 C19 C14 0.3(10)
C15 C14 C19 C18 0.5(10)
C13 C14 C19 C18 -174.7(6)
N3 C13 C20 N6 114.6(5)
N4 C13 C20 N6 -0.7(6)
C14 C13 C20 N6 -123.6(6)
N3 C13 C20 N5 0.8(6)
N4 C13 C20 N5 -114.5(5)
C14 C13 C20 N5 122.6(6)
N3 C13 C20 C21 -122.2(6)
N4 C13 C20 C21 122.5(6)
C14 C13 C20 C21 -0.4(8)
N6 C20 C21 C26 39.3(9)
N5 C20 C21 C26 162.7(6)
C13 C20 C21 C26 -80.0(9)
N6 C20 C21 C22 -143.5(6)
N5 C20 C21 C22 -20.0(9)
C13 C20 C21 C22 97.2(7)
C26 C21 C22 C23 0.4(11)
C20 C21 C22 C23 -176.9(7)
C21 C22 C23 C24 -0.6(12)
C22 C23 C24 C25 1.6(13)
C23 C24 C25 C26 -2.3(14)
C22 C21 C26 C25 -1.1(12)
C20 C21 C26 C25 176.1(7)
C24 C25 C26 C21 2.1(14)
O1 C7 N1 N2 -176.4(7)
C6 C7 N1 N2 3.4(11)
O1 C7 N1 C9 12.8(11)
C6 C7 N1 C9 -167.4(6)
N3 C9 N1 C7 144.5(7)
N3 C9 N1 N2 -27.0(9)
C7 N1 N2 C8 -4.3(10)
C9 N1 N2 C8 166.3(6)
C7 N1 N2 C10 145.3(7)
C9 N1 N2 C10 -44.1(8)
O2 C8 N2 N1 179.6(7)
C1 C8 N2 N1 -4.0(9)
O2 C8 N2 C10 28.8(10)
C1 C8 N2 C10 -154.9(6)
N4 C10 N2 N1 85.1(7)
N4 C10 N2 C8 -122.9(6)
O3 C11 N3 C9 1.0(10)
N5 C11 N3 C9 -174.6(5)
O3 C11 N3 C13 -167.3(6)
N5 C11 N3 C13 17.1(7)
N1 C9 N3 C11 -85.9(8)
N1 C9 N3 C13 81.2(8)
N4 C13 N3 C11 97.9(6)
C14 C13 N3 C11 -134.6(5)
C20 C13 N3 C11 -10.8(7)
N4 C13 N3 C9 -70.5(7)
C14 C13 N3 C9 57.0(7)
C20 C13 N3 C9 -179.1(5)
O4 C12 N4 C10 17.3(10)
N6 C12 N4 C10 -165.3(5)
O4 C12 N4 C13 167.1(6)
N6 C12 N4 C13 -15.5(7)
N2 C10 N4 C12 79.4(7)
N2 C10 N4 C13 -68.6(7)
N3 C13 N4 C12 -99.2(6)
C14 C13 N4 C12 134.1(6)
C20 C13 N4 C12 10.1(7)
N3 C13 N4 C10 51.0(7)
C14 C13 N4 C10 -75.7(7)
C20 C13 N4 C10 160.3(5)
O3 C11 N5 C27 27.9(10)
N3 C11 N5 C27 -156.4(5)
O3 C11 N5 C20 168.2(6)
N3 C11 N5 C20 -16.1(7)
O5 C27 N5 C11 89.9(7)
O5 C27 N5 C20 -49.5(8)
N6 C20 N5 C11 -100.8(6)
C21 C20 N5 C11 134.7(6)
C13 C20 N5 C11 9.1(6)
N6 C20 N5 C27 43.2(7)
C21 C20 N5 C27 -81.4(7)
C13 C20 N5 C27 153.1(5)
O4 C12 N6 C20 -167.6(7)
N4 C12 N6 C20 15.0(7)
O4 C12 N6 C28 -23.2(11)
N4 C12 N6 C28 159.4(6)
N5 C20 N6 C12 99.6(6)
C21 C20 N6 C12 -135.1(6)
C13 C20 N6 C12 -8.7(7)
N5 C20 N6 C28 -46.8(7)
C21 C20 N6 C28 78.5(7)
C13 C20 N6 C28 -155.1(6)
O5 C28 N6 C12 -86.6(8)
O5 C28 N6 C20 56.9(8)
N6 C28 O5 C27 -58.8(7)
N5 C27 O5 C28 56.6(8)
